data_1508209
loop_
_publ_author_name
'Braunschweig, Holger'
'Ye, Qing'
'Vargas, Alfredo'
'Dewhurst, Rian D.'
'Radacki, Krzysztof'
'Damme, Alexander'

_publ_section_title
;
 Controlled homocatenation of boron on a transition metal.
;
_journal_issue 7
_journal_name_full 'Nature chemistry'
_journal_page_first 563
_journal_page_last 567
_journal_paper_doi 10.1038/nchem.1379
_journal_volume 4
_journal_year 2012
_chemical_formula_moiety 'C19 H31 B2 Fe N O3 Si2'
_chemical_formula_sum 'C19 H31 B2 Fe N O3 Si2'
_chemical_formula_weight 455.10
_chemical_name_common
;
?
;
_chemical_name_systematic
; 
?
;
_space_group_IT_number 2
_symmetry_cell_setting triclinic
_symmetry_space_group_name_Hall '-P 1'
_symmetry_space_group_name_H-M 'P -1'
_atom_sites_solution_hydrogens geom
_atom_sites_solution_primary direct
_atom_sites_solution_secondary difmap
_audit_creation_method SHELXL-97
_cell_angle_alpha 91.546(2)
_cell_angle_beta 96.857(2)
_cell_angle_gamma 116.7720(10)
_cell_formula_units_Z 2
_cell_length_a 8.7118(3)
_cell_length_b 9.6694(3)
_cell_length_c 16.1522(6)
_cell_measurement_reflns_used 6540
_cell_measurement_temperature 100(2)
_cell_measurement_theta_max 27.26
_cell_measurement_theta_min 2.37
_cell_volume 1201.07(7)
_computing_cell_refinement 'Saint+ ver. 7.68A (Bruker AXS)'
_computing_data_collection 'APEX2 ver. 2010.3 (Bruker AXS)'
_computing_data_reduction 'Saint+ ver. 7.68A (Bruker AXS)'
_computing_molecular_graphics 'XP ver. 5.1 (Bruker AXS, 1998)'
_computing_publication_material 'SHELXL-97 (Sheldrick, 2008)'
_computing_structure_refinement 'SHELXL-97 (Sheldrick, 1997)'
_computing_structure_solution 'SHELXS-97 (Sheldrick, 1990)'
_diffrn_ambient_temperature 100(2)
_diffrn_measured_fraction_theta_full 1.000
_diffrn_measured_fraction_theta_max 0.986
_diffrn_measurement_device_type 'Bruker APEX-II CCD'
_diffrn_measurement_method '\f and \w scans'
_diffrn_radiation_monochromator 'multi-layer mirror'
_diffrn_radiation_source 'rotating anode'
_diffrn_radiation_type MoK\a
_diffrn_radiation_wavelength 0.71073
_diffrn_reflns_av_R_equivalents 0.0518
_diffrn_reflns_av_sigmaI/netI 0.0520
_diffrn_reflns_limit_h_max 11
_diffrn_reflns_limit_h_min -11
_diffrn_reflns_limit_k_max 11
_diffrn_reflns_limit_k_min -12
_diffrn_reflns_limit_l_max 21
_diffrn_reflns_limit_l_min -21
_diffrn_reflns_number 29160
_diffrn_reflns_theta_full 26.00
_diffrn_reflns_theta_max 28.35
_diffrn_reflns_theta_min 1.28
_exptl_absorpt_coefficient_mu 0.746
_exptl_absorpt_correction_T_max 0.7457
_exptl_absorpt_correction_T_min 0.6689
_exptl_absorpt_correction_type multi-scan
_exptl_absorpt_process_details 'Sadabs 2008/1 (Brucker 2008)'
_exptl_crystal_colour orange
_exptl_crystal_density_diffrn 1.258
_exptl_crystal_density_method 'not measured'
_exptl_crystal_description plate
_exptl_crystal_F_000 480
_exptl_crystal_size_max 0.25
_exptl_crystal_size_mid 0.23
_exptl_crystal_size_min 0.05
_refine_diff_density_max 0.492
_refine_diff_density_min -0.267
_refine_diff_density_rms 0.065
_refine_ls_extinction_method none
_refine_ls_goodness_of_fit_ref 1.017
_refine_ls_hydrogen_treatment constr
_refine_ls_matrix_type full
_refine_ls_number_parameters 263
_refine_ls_number_reflns 5915
_refine_ls_number_restraints 0
_refine_ls_restrained_S_all 1.017
_refine_ls_R_factor_all 0.0537
_refine_ls_R_factor_gt 0.0351
_refine_ls_shift/su_max 0.002
_refine_ls_shift/su_mean 0.000
_refine_ls_structure_factor_coef Fsqd
_refine_ls_weighting_details 'calc w=1/[\s^2^(Fo^2^)+(0.0356P)^2^+0.3820P] where P=(Fo^2^+2Fc^2^)/3'
_refine_ls_weighting_scheme calc
_refine_ls_wR_factor_gt 0.0761
_refine_ls_wR_factor_ref 0.0825
_reflns_number_gt 4640
_reflns_number_total 5915
_reflns_threshold_expression >2sigma(I)
_cod_data_source_file nchem.1379-s2.cif
_cod_data_source_block 2
_cod_depositor_comments
;
The following automatic conversions were performed:

'_symmetry_cell_setting' value 'Triclinic' changed to 'triclinic'
according to /home/saulius/struct/CIF-dictionaries/cif_core.dic
dictionary named 'cif_core.dic' version 2.4.1 from 2010-06-29.

Automatic conversion script
Id: cif_fix_values 1891 2012-01-12 08:04:46Z andrius 
;
_cod_original_sg_symbol_H-M P-1
_cod_database_code 1508209

loop_
_symmetry_equiv_pos_as_xyz
'x, y, z'
'-x, -y, -z'

loop_
_atom_site_label
_atom_site_type_symbol
_atom_site_fract_x
_atom_site_fract_y
_atom_site_fract_z
_atom_site_U_iso_or_equiv
_atom_site_adp_type
_atom_site_occupancy
_atom_site_symmetry_multiplicity
_atom_site_calc_flag
_atom_site_refinement_flags
Fe1 Fe 0.75184(3) 0.98938(3) 0.716469(16) 0.01370(8) Uani 1 1 d .
C1 C 0.6575(2) 0.9471(2) 0.60747(13) 0.0222(4) Uani 1 1 d .
O1 O 0.5971(2) 0.91199(18) 0.53882(10) 0.0376(4) Uani 1 1 d .
C2 C 0.5942(2) 1.0284(2) 0.75903(12) 0.0191(4) Uani 1 1 d .
O2 O 0.49274(17) 1.05060(15) 0.78856(9) 0.0271(3) Uani 1 1 d .
C3 C 0.9396(2) 1.1731(2) 0.72254(12) 0.0187(4) Uani 1 1 d .
O3 O 1.06435(17) 1.28913(15) 0.72917(9) 0.0271(3) Uani 1 1 d .
B1 B 0.7849(2) 0.9011(2) 0.80909(13) 0.0153(4) Uani 1 1 d .
C1_1 C 0.8077(2) 0.83503(18) 0.89214(11) 0.0147(4) Uani 1 1 d .
C2_1 C 0.9686(2) 0.83846(19) 0.92295(11) 0.0149(4) Uani 1 1 d .
C3_1 C 0.9873(2) 0.77946(19) 0.99945(11) 0.0171(4) Uani 1 1 d .
C4_1 C 0.8509(2) 0.7273(2) 1.04569(12) 0.0195(4) Uani 1 1 d .
H4_1 H 0.8662 0.6912 1.0986 0.023 Uiso 1 1 calc R
C5_1 C 0.6924(2) 0.72548(19) 1.01814(12) 0.0176(4) Uani 1 1 d .
C6_1 C 0.6680(2) 0.77440(19) 0.93945(12) 0.0165(4) Uani 1 1 d .
C7_1 C 1.1175(2) 0.9010(2) 0.87314(12) 0.0181(4) Uani 1 1 d .
H7A_1 H 1.2264 0.9625 0.9110 0.027 Uiso 1 1 calc R
H7B_1 H 1.0990 0.9669 0.8321 0.027 Uiso 1 1 calc R
H7C_1 H 1.1242 0.8142 0.8439 0.027 Uiso 1 1 calc R
C8_1 C 1.1525(2) 0.7717(2) 1.03218(13) 0.0248(4) Uani 1 1 d .
H8A_1 H 1.1717 0.7038 0.9930 0.037 Uiso 1 1 calc R
H8B_1 H 1.1425 0.7299 1.0870 0.037 Uiso 1 1 calc R
H8C_1 H 1.2507 0.8763 1.0378 0.037 Uiso 1 1 calc R
C9_1 C 0.5519(3) 0.6724(2) 1.07353(13) 0.0247(4) Uani 1 1 d .
H9A_1 H 0.5957 0.6489 1.1273 0.037 Uiso 1 1 calc R
H9B_1 H 0.4504 0.5788 1.0462 0.037 Uiso 1 1 calc R
H9C_1 H 0.5185 0.7550 1.0831 0.037 Uiso 1 1 calc R
C10_1 C 0.4926(2) 0.7622(2) 0.90567(13) 0.0224(4) Uani 1 1 d .
H10A_1 H 0.4763 0.8439 0.9347 0.034 Uiso 1 1 calc R
H10B_1 H 0.4010 0.6601 0.9149 0.034 Uiso 1 1 calc R
H10C_1 H 0.4866 0.7746 0.8455 0.034 Uiso 1 1 calc R
B2 B 0.8066(2) 0.8292(2) 0.69701(13) 0.0148(4) Uani 1 1 d .
N1 N 0.84577(18) 0.71508(16) 0.67126(9) 0.0143(3) Uani 1 1 d .
Si1_2 Si 0.70761(6) 0.51756(5) 0.68929(3) 0.01696(12) Uani 1 1 d .
C1_2 C 0.4880(2) 0.4977(2) 0.69669(15) 0.0305(5) Uani 1 1 d .
H1A_2 H 0.4938 0.5628 0.7457 0.046 Uiso 1 1 calc R
H1B_2 H 0.4084 0.3887 0.7023 0.046 Uiso 1 1 calc R
H1C_2 H 0.4456 0.5310 0.6460 0.046 Uiso 1 1 calc R
C2_2 C 0.8014(3) 0.4736(2) 0.78779(12) 0.0233(4) Uani 1 1 d .
H2A_2 H 0.9184 0.4873 0.7829 0.035 Uiso 1 1 calc R
H2B_2 H 0.7276 0.3660 0.7985 0.035 Uiso 1 1 calc R
H2C_2 H 0.8080 0.5444 0.8342 0.035 Uiso 1 1 calc R
C3_2 C 0.6920(3) 0.3840(2) 0.60059(13) 0.0280(5) Uani 1 1 d .
H3A_2 H 0.6405 0.4075 0.5490 0.042 Uiso 1 1 calc R
H3B_2 H 0.6188 0.2763 0.6114 0.042 Uiso 1 1 calc R
H3C_2 H 0.8084 0.3977 0.5944 0.042 Uiso 1 1 calc R
Si2_3 Si 1.03111(6) 0.77190(6) 0.61734(3) 0.01718(12) Uani 1 1 d .
C1_3 C 0.9521(3) 0.7113(2) 0.50406(13) 0.0289(5) Uani 1 1 d .
H1A_3 H 0.9038 0.5981 0.4943 0.043 Uiso 1 1 calc R
H1B_3 H 1.0490 0.7614 0.4722 0.043 Uiso 1 1 calc R
H1C_3 H 0.8617 0.7424 0.4857 0.043 Uiso 1 1 calc R
C2_3 C 1.1610(2) 0.9866(2) 0.63182(13) 0.0242(4) Uani 1 1 d .
H2A_3 H 1.0914 1.0348 0.6062 0.036 Uiso 1 1 calc R
H2B_3 H 1.2657 1.0178 0.6052 0.036 Uiso 1 1 calc R
H2C_3 H 1.1946 1.0208 0.6918 0.036 Uiso 1 1 calc R
C3_3 C 1.1664(2) 0.6796(2) 0.66088(13) 0.0236(4) Uani 1 1 d .
H3A_3 H 1.2088 0.7160 0.7203 0.035 Uiso 1 1 calc R
H3B_3 H 1.2654 0.7078 0.6303 0.035 Uiso 1 1 calc R
H3C_3 H 1.0960 0.5663 0.6550 0.035 Uiso 1 1 calc R

loop_
_atom_site_aniso_label
_atom_site_aniso_U_11
_atom_site_aniso_U_22
_atom_site_aniso_U_33
_atom_site_aniso_U_23
_atom_site_aniso_U_13
_atom_site_aniso_U_12
Fe1 0.01510(13) 0.01333(12) 0.01567(15) 0.00222(10) 0.00292(10) 0.00892(10)
C1 0.0252(10) 0.0190(9) 0.0255(12) 0.0032(8) 0.0025(9) 0.0131(8)
O1 0.0487(10) 0.0427(9) 0.0200(9) -0.0024(7) -0.0068(7) 0.0228(8)
C2 0.0183(9) 0.0162(8) 0.0229(11) 0.0003(7) 0.0009(8) 0.0086(7)
O2 0.0236(7) 0.0276(7) 0.0366(9) 0.0005(6) 0.0095(6) 0.0162(6)
C3 0.0243(9) 0.0208(9) 0.0179(10) 0.0026(7) 0.0051(8) 0.0159(8)
O3 0.0227(7) 0.0200(7) 0.0349(9) 0.0036(6) 0.0074(6) 0.0056(6)
B1 0.0119(9) 0.0154(9) 0.0203(11) 0.0000(8) 0.0054(8) 0.0070(7)
C1_1 0.0169(8) 0.0125(8) 0.0156(10) -0.0007(7) 0.0038(7) 0.0074(7)
C2_1 0.0164(8) 0.0131(8) 0.0159(10) -0.0011(7) 0.0025(7) 0.0074(7)
C3_1 0.0212(9) 0.0174(8) 0.0145(10) -0.0016(7) 0.0004(7) 0.0112(7)
C4_1 0.0275(10) 0.0181(8) 0.0142(10) 0.0023(7) 0.0027(8) 0.0117(8)
C5_1 0.0221(9) 0.0141(8) 0.0177(10) 0.0005(7) 0.0072(8) 0.0082(7)
C6_1 0.0177(8) 0.0140(8) 0.0195(10) 0.0010(7) 0.0046(7) 0.0085(7)
C7_1 0.0153(8) 0.0227(9) 0.0178(10) 0.0015(7) 0.0018(7) 0.0101(7)
C8_1 0.0260(10) 0.0338(11) 0.0201(11) 0.0052(8) 0.0005(8) 0.0191(9)
C9_1 0.0290(10) 0.0227(9) 0.0243(11) 0.0048(8) 0.0125(9) 0.0112(8)
C10_1 0.0174(9) 0.0271(10) 0.0251(11) 0.0061(8) 0.0079(8) 0.0109(8)
B2 0.0143(9) 0.0150(9) 0.0145(11) 0.0041(8) 0.0025(8) 0.0059(8)
N1 0.0156(7) 0.0136(7) 0.0155(8) 0.0023(6) 0.0033(6) 0.0077(6)
Si1_2 0.0172(2) 0.0128(2) 0.0214(3) 0.0019(2) 0.0035(2) 0.00722(19)
C1_2 0.0195(10) 0.0225(10) 0.0492(15) 0.0060(9) 0.0094(9) 0.0083(8)
C2_2 0.0305(10) 0.0155(8) 0.0250(11) 0.0052(8) 0.0064(8) 0.0106(8)
C3_2 0.0350(11) 0.0175(9) 0.0278(12) -0.0023(8) 0.0027(9) 0.0095(9)
Si2_3 0.0205(2) 0.0172(2) 0.0188(3) 0.0039(2) 0.0078(2) 0.0116(2)
C1_3 0.0406(12) 0.0333(11) 0.0195(11) 0.0042(9) 0.0102(9) 0.0211(10)
C2_3 0.0235(10) 0.0203(9) 0.0322(12) 0.0080(8) 0.0146(9) 0.0100(8)
C3_3 0.0218(9) 0.0233(9) 0.0318(12) 0.0046(8) 0.0078(8) 0.0146(8)

loop_
_atom_type_symbol
_atom_type_description
_atom_type_scat_dispersion_real
_atom_type_scat_dispersion_imag
_atom_type_scat_source
C C 0.0033 0.0016 'International Tables Vol C Tables 4.2.6.8 and 6.1.1.4'
H H 0.0000 0.0000 'International Tables Vol C Tables 4.2.6.8 and 6.1.1.4'
B B 0.0013 0.0007 'International Tables Vol C Tables 4.2.6.8 and 6.1.1.4'
N N 0.0061 0.0033 'International Tables Vol C Tables 4.2.6.8 and 6.1.1.4'
O O 0.0106 0.0060 'International Tables Vol C Tables 4.2.6.8 and 6.1.1.4'
Si Si 0.0817 0.0704 'International Tables Vol C Tables 4.2.6.8 and 6.1.1.4'
Fe Fe 0.3463 0.8444 'International Tables Vol C Tables 4.2.6.8 and 6.1.1.4'

loop_
_geom_angle_atom_site_label_1
_geom_angle_atom_site_label_2
_geom_angle_atom_site_label_3
_geom_angle
C3 Fe1 C2 105.35(8)
C3 Fe1 B1 105.65(9)
C2 Fe1 B1 90.78(9)
C3 Fe1 C1 105.25(8)
C2 Fe1 C1 99.74(9)
B1 Fe1 C1 143.26(9)
C3 Fe1 B2 110.79(8)
C2 Fe1 B2 140.95(8)
B1 Fe1 B2 65.91(9)
C1 Fe1 B2 84.82(9)
O1 C1 Fe1 176.04(16)
O2 C2 Fe1 177.76(17)
O3 C3 Fe1 176.91(16)
C1_1 B1 Fe1 174.91(15)
C1_1 B1 B2 126.92(14)
Fe1 B1 B2 58.14(8)
C2_1 C1_1 C6_1 120.03(16)
C2_1 C1_1 B1 120.40(15)
C6_1 C1_1 B1 119.54(15)
C3_1 C2_1 C1_1 119.47(16)
C3_1 C2_1 C7_1 119.82(15)
C1_1 C2_1 C7_1 120.69(15)
C4_1 C3_1 C2_1 118.95(16)
C4_1 C3_1 C8_1 119.74(16)
C2_1 C3_1 C8_1 121.31(16)
C3_1 C4_1 C5_1 123.00(17)
C3_1 C4_1 H4_1 118.5
C5_1 C4_1 H4_1 118.5
C4_1 C5_1 C6_1 118.55(16)
C4_1 C5_1 C9_1 119.93(17)
C6_1 C5_1 C9_1 121.52(16)
C5_1 C6_1 C1_1 119.79(16)
C5_1 C6_1 C10_1 119.38(16)
C1_1 C6_1 C10_1 120.82(16)
C2_1 C7_1 H7A_1 109.5
C2_1 C7_1 H7B_1 109.5
H7A_1 C7_1 H7B_1 109.5
C2_1 C7_1 H7C_1 109.5
H7A_1 C7_1 H7C_1 109.5
H7B_1 C7_1 H7C_1 109.5
C3_1 C8_1 H8A_1 109.5
C3_1 C8_1 H8B_1 109.5
H8A_1 C8_1 H8B_1 109.5
C3_1 C8_1 H8C_1 109.5
H8A_1 C8_1 H8C_1 109.5
H8B_1 C8_1 H8C_1 109.5
C5_1 C9_1 H9A_1 109.5
C5_1 C9_1 H9B_1 109.5
H9A_1 C9_1 H9B_1 109.5
C5_1 C9_1 H9C_1 109.5
H9A_1 C9_1 H9C_1 109.5
H9B_1 C9_1 H9C_1 109.5
C6_1 C10_1 H10A_1 109.5
C6_1 C10_1 H10B_1 109.5
H10A_1 C10_1 H10B_1 109.5
C6_1 C10_1 H10C_1 109.5
H10A_1 C10_1 H10C_1 109.5
H10B_1 C10_1 H10C_1 109.5
N1 B2 Fe1 172.02(16)
N1 B2 B1 132.02(15)
Fe1 B2 B1 55.95(8)
B2 N1 Si1_2 119.03(12)
B2 N1 Si2_3 117.24(12)
Si1_2 N1 Si2_3 123.69(8)
N1 Si1_2 C2_2 108.43(8)
N1 Si1_2 C3_2 109.87(8)
C2_2 Si1_2 C3_2 110.30(9)
N1 Si1_2 C1_2 108.31(8)
C2_2 Si1_2 C1_2 110.95(10)
C3_2 Si1_2 C1_2 108.95(10)
Si1_2 C1_2 H1A_2 109.5
Si1_2 C1_2 H1B_2 109.5
H1A_2 C1_2 H1B_2 109.5
Si1_2 C1_2 H1C_2 109.5
H1A_2 C1_2 H1C_2 109.5
H1B_2 C1_2 H1C_2 109.5
Si1_2 C2_2 H2A_2 109.5
Si1_2 C2_2 H2B_2 109.5
H2A_2 C2_2 H2B_2 109.5
Si1_2 C2_2 H2C_2 109.5
H2A_2 C2_2 H2C_2 109.5
H2B_2 C2_2 H2C_2 109.5
Si1_2 C3_2 H3A_2 109.5
Si1_2 C3_2 H3B_2 109.5
H3A_2 C3_2 H3B_2 109.5
Si1_2 C3_2 H3C_2 109.5
H3A_2 C3_2 H3C_2 109.5
H3B_2 C3_2 H3C_2 109.5
N1 Si2_3 C2_3 109.13(8)
N1 Si2_3 C1_3 108.37(9)
C2_3 Si2_3 C1_3 108.79(9)
N1 Si2_3 C3_3 109.44(8)
C2_3 Si2_3 C3_3 109.70(9)
C1_3 Si2_3 C3_3 111.37(9)
Si2_3 C1_3 H1A_3 109.5
Si2_3 C1_3 H1B_3 109.5
H1A_3 C1_3 H1B_3 109.5
Si2_3 C1_3 H1C_3 109.5
H1A_3 C1_3 H1C_3 109.5
H1B_3 C1_3 H1C_3 109.5
Si2_3 C2_3 H2A_3 109.5
Si2_3 C2_3 H2B_3 109.5
H2A_3 C2_3 H2B_3 109.5
Si2_3 C2_3 H2C_3 109.5
H2A_3 C2_3 H2C_3 109.5
H2B_3 C2_3 H2C_3 109.5
Si2_3 C3_3 H3A_3 109.5
Si2_3 C3_3 H3B_3 109.5
H3A_3 C3_3 H3B_3 109.5
Si2_3 C3_3 H3C_3 109.5
H3A_3 C3_3 H3C_3 109.5
H3B_3 C3_3 H3C_3 109.5

loop_
_geom_bond_atom_site_label_1
_geom_bond_atom_site_label_2
_geom_bond_distance
Fe1 C3 1.7818(19)
Fe1 C2 1.7831(19)
Fe1 B1 1.799(2)
Fe1 C1 1.804(2)
Fe1 B2 1.844(2)
C1 O1 1.141(2)
C2 O2 1.149(2)
C3 O3 1.149(2)
B1 C1_1 1.531(3)
B1 B2 1.982(3)
C1_1 C2_1 1.415(2)
C1_1 C6_1 1.418(2)
C2_1 C3_1 1.397(2)
C2_1 C7_1 1.505(2)
C3_1 C4_1 1.385(2)
C3_1 C8_1 1.508(2)
C4_1 C5_1 1.391(2)
C4_1 H4_1 0.9500
C5_1 C6_1 1.394(2)
C5_1 C9_1 1.511(2)
C6_1 C10_1 1.511(2)
C7_1 H7A_1 0.9800
C7_1 H7B_1 0.9800
C7_1 H7C_1 0.9800
C8_1 H8A_1 0.9800
C8_1 H8B_1 0.9800
C8_1 H8C_1 0.9800
C9_1 H9A_1 0.9800
C9_1 H9B_1 0.9800
C9_1 H9C_1 0.9800
C10_1 H10A_1 0.9800
C10_1 H10B_1 0.9800
C10_1 H10C_1 0.9800
B2 N1 1.362(2)
N1 Si1_2 1.7955(14)
N1 Si2_3 1.7971(15)
Si1_2 C2_2 1.8488(19)
Si1_2 C3_2 1.853(2)
Si1_2 C1_2 1.8540(19)
C1_2 H1A_2 0.9800
C1_2 H1B_2 0.9800
C1_2 H1C_2 0.9800
C2_2 H2A_2 0.9800
C2_2 H2B_2 0.9800
C2_2 H2C_2 0.9800
C3_2 H3A_2 0.9800
C3_2 H3B_2 0.9800
C3_2 H3C_2 0.9800
Si2_3 C2_3 1.8548(19)
Si2_3 C1_3 1.856(2)
Si2_3 C3_3 1.8610(18)
C1_3 H1A_3 0.9800
C1_3 H1B_3 0.9800
C1_3 H1C_3 0.9800
C2_3 H2A_3 0.9800
C2_3 H2B_3 0.9800
C2_3 H2C_3 0.9800
C3_3 H3A_3 0.9800
C3_3 H3B_3 0.9800
C3_3 H3C_3 0.9800

loop_
_geom_torsion_atom_site_label_1
_geom_torsion_atom_site_label_2
_geom_torsion_atom_site_label_3
_geom_torsion_atom_site_label_4
_geom_torsion
C3 Fe1 B1 B2 -106.17(9)
C2 Fe1 B1 B2 147.65(9)
C1 Fe1 B1 B2 40.13(16)
B2 B1 C1_1 C2_1 61.2(2)
B2 B1 C1_1 C6_1 -120.73(18)
C6_1 C1_1 C2_1 C3_1 1.0(2)
B1 C1_1 C2_1 C3_1 179.13(16)
C6_1 C1_1 C2_1 C7_1 179.39(15)
B1 C1_1 C2_1 C7_1 -2.5(2)
C1_1 C2_1 C3_1 C4_1 -3.8(3)
C7_1 C2_1 C3_1 C4_1 177.85(16)
C1_1 C2_1 C3_1 C8_1 176.20(16)
C7_1 C2_1 C3_1 C8_1 -2.2(3)
C2_1 C3_1 C4_1 C5_1 2.4(3)
C8_1 C3_1 C4_1 C5_1 -177.54(17)
C3_1 C4_1 C5_1 C6_1 1.8(3)
C3_1 C4_1 C5_1 C9_1 -177.76(17)
C4_1 C5_1 C6_1 C1_1 -4.5(3)
C9_1 C5_1 C6_1 C1_1 174.99(16)
C4_1 C5_1 C6_1 C10_1 175.53(16)
C9_1 C5_1 C6_1 C10_1 -5.0(3)
C2_1 C1_1 C6_1 C5_1 3.2(3)
B1 C1_1 C6_1 C5_1 -174.92(16)
C2_1 C1_1 C6_1 C10_1 -176.87(16)
B1 C1_1 C6_1 C10_1 5.0(2)
C3 Fe1 B2 B1 98.41(10)
C2 Fe1 B2 B1 -58.14(15)
C1 Fe1 B2 B1 -157.23(10)
C1_1 B1 B2 N1 -0.9(3)
Fe1 B1 B2 N1 179.8(2)
C1_1 B1 B2 Fe1 179.30(19)
B1 B2 N1 Si1_2 60.1(2)
B1 B2 N1 Si2_3 -122.00(16)
B2 N1 Si1_2 C2_2 -95.19(15)
Si2_3 N1 Si1_2 C2_2 87.06(12)
B2 N1 Si1_2 C3_2 144.20(14)
Si2_3 N1 Si1_2 C3_2 -33.55(13)
B2 N1 Si1_2 C1_2 25.30(17)
Si2_3 N1 Si1_2 C1_2 -152.46(11)
B2 N1 Si2_3 C2_3 13.77(16)
Si1_2 N1 Si2_3 C2_3 -168.44(10)
B2 N1 Si2_3 C1_3 -104.55(15)
Si1_2 N1 Si2_3 C1_3 73.24(12)
B2 N1 Si2_3 C3_3 133.83(14)
Si1_2 N1 Si2_3 C3_3 -48.38(12)
